data_4120386
loop_
_publ_author_name
'Oleksandr S. Bushuyev'
'Anna Tomberg'
'Tomislav Fri\<s\<ci\'c'
'Christopher J. Barrett'

_publ_section_title
;
 Shaping Crystals with Light: Crystal-to-Crystal Isomerization and
 Photomechanical Effect in Fluorinated Azobenzenes
;
_journal_name_full 'Journal of the American Chemical Society'
_journal_page_first 12556
_journal_page_last 12559
_journal_paper_doi 10.1021/ja4063019
_journal_volume 135
_journal_year 2013
_chemical_formula_moiety 'C12 F8 I2 N2'
_chemical_formula_sum 'C12 F8 I2 N2'
_chemical_formula_weight 577.94
_chemical_name_common trans-2
_chemical_name_systematic
;
 trans-azo(4-iodo-2,3,5,6-tetrafluoro)benzene
;
_space_group_IT_number 14
_symmetry_cell_setting monoclinic
_symmetry_space_group_name_Hall '-P 2yn'
_symmetry_space_group_name_H-M 'P 1 21/n 1'
_atom_sites_solution_primary direct
_atom_sites_solution_secondary difmap
_audit_creation_method SHELXL-97
_cell_angle_alpha 90.00
_cell_angle_beta 100.1760(10)
_cell_angle_gamma 90.00
_cell_formula_units_Z 4
_cell_length_a 10.3240(10)
_cell_length_b 5.9680(6)
_cell_length_c 24.112(2)
_cell_measurement_temperature 100(2)
_cell_volume 1462.3(2)
_computing_structure_refinement 'SHELXL-97 (Sheldrick, 1997)'
_diffrn_ambient_temperature 100(2)
_diffrn_measured_fraction_theta_full 0.997
_diffrn_measured_fraction_theta_max 0.911
_diffrn_radiation_monochromator graphite
_diffrn_radiation_source 'fine-focus sealed tube'
_diffrn_radiation_type MoK\a
_diffrn_radiation_wavelength 0.71073
_diffrn_reflns_av_R_equivalents 0.0218
_diffrn_reflns_av_sigmaI/netI 0.0258
_diffrn_reflns_limit_h_max 13
_diffrn_reflns_limit_h_min -9
_diffrn_reflns_limit_k_max 7
_diffrn_reflns_limit_k_min -7
_diffrn_reflns_limit_l_max 31
_diffrn_reflns_limit_l_min -30
_diffrn_reflns_number 8044
_diffrn_reflns_theta_full 25.00
_diffrn_reflns_theta_max 28.29
_diffrn_reflns_theta_min 1.72
_exptl_absorpt_coefficient_mu 4.390
_exptl_absorpt_correction_T_max 0.2373
_exptl_absorpt_correction_T_min 0.1748
_exptl_absorpt_correction_type multi-scan
_exptl_absorpt_process_details SADABS
_exptl_crystal_density_diffrn 2.625
_exptl_crystal_F_000 1056
_exptl_crystal_size_max 0.61
_exptl_crystal_size_mid 0.52
_exptl_crystal_size_min 0.46
_refine_diff_density_max 0.363
_refine_diff_density_min -0.730
_refine_diff_density_rms 0.129
_refine_ls_extinction_method none
_refine_ls_goodness_of_fit_ref 1.053
_refine_ls_matrix_type full
_refine_ls_number_parameters 386
_refine_ls_number_reflns 3303
_refine_ls_number_restraints 280
_refine_ls_restrained_S_all 1.019
_refine_ls_R_factor_all 0.0369
_refine_ls_R_factor_gt 0.0273
_refine_ls_shift/su_max 0.005
_refine_ls_shift/su_mean 0.000
_refine_ls_structure_factor_coef Fsqd
_refine_ls_weighting_details 'calc w=1/[\s^2^(Fo^2^)+(0.0307P)^2^+0.0000P] where P=(Fo^2^+2Fc^2^)/3'
_refine_ls_weighting_scheme calc
_refine_ls_wR_factor_gt 0.0577
_refine_ls_wR_factor_ref 0.0613
_reflns_number_gt 2670
_reflns_number_total 3303
_reflns_threshold_expression >2sigma(I)
_cod_data_source_file ja4063019_si_006_5.cif
_cod_data_source_block trans-2
_cod_database_code 4120386

loop_
_symmetry_equiv_pos_as_xyz
'x, y, z'
'-x+1/2, y+1/2, -z+1/2'
'-x, -y, -z'
'x-1/2, -y-1/2, z-1/2'

loop_
_atom_site_label
_atom_site_type_symbol
_atom_site_fract_x
_atom_site_fract_y
_atom_site_fract_z
_atom_site_U_iso_or_equiv
_atom_site_adp_type
_atom_site_occupancy
_atom_site_symmetry_multiplicity
_atom_site_calc_flag
_atom_site_refinement_flags
_atom_site_disorder_assembly
_atom_site_disorder_group
I1A I 0.1202(3) -0.0618(3) 1.19598(10) 0.0560(3) Uani 0.70 1 d P A 1
F6B F 0.2290(9) 1.202(2) 0.8454(7) 0.0608(19) Uani 0.70 1 d PU A 1
C9A C 0.2768(8) 1.0211(9) 0.8636(3) 0.0406(13) Uani 0.70 1 d PU A 1
C10A C 0.3700(11) 0.9343(17) 0.8356(4) 0.046(2) Uani 0.70 1 d PU A 1
I2A I 0.4189(5) 1.1019(7) 0.76590(15) 0.0699(7) Uani 0.70 1 d P A 1
F7A F 0.5299(12) 0.641(2) 0.8304(5) 0.065(2) Uani 0.70 1 d PU A 1
C11A C 0.4233(10) 0.732(2) 0.8541(4) 0.0465(17) Uani 0.70 1 d PU A 1
F8A F 0.4535(10) 0.4263(19) 0.9162(5) 0.0640(15) Uani 0.70 1 d PU A 1
C12A C 0.3882(9) 0.6211(14) 0.8982(4) 0.0420(17) Uani 0.70 1 d PU A 1
F1A F 0.0837(6) 0.6134(11) 1.0483(3) 0.0576(11) Uani 0.70 1 d PU A 1
F2A F 0.0083(17) 0.393(2) 1.1358(5) 0.069(3) Uani 0.70 1 d PU A 1
F3A F 0.3221(9) -0.1799(9) 1.1146(3) 0.0546(12) Uani 0.70 1 d PU A 1
F4A F 0.3902(5) 0.0397(6) 1.0282(2) 0.0571(10) Uani 0.70 1 d PU A 1
C1A C 0.2411(4) 0.3323(5) 1.03572(16) 0.0344(11) Uani 0.70 1 d PGU A 1
C2A C 0.1454(4) 0.4212(6) 1.0633(2) 0.0364(10) Uani 0.70 1 d PGU A 1
C3A C 0.1080(6) 0.3057(10) 1.1080(3) 0.0373(13) Uani 0.70 1 d PGU A 1
C4A C 0.1664(8) 0.1014(11) 1.1251(3) 0.0405(19) Uani 0.70 1 d PGU A 1
C5A C 0.2621(6) 0.0126(7) 1.0975(2) 0.0381(13) Uani 0.70 1 d PGU A 1
C6A C 0.2994(3) 0.1280(5) 1.05284(16) 0.0396(9) Uani 0.70 1 d PGU A 1
N2A N 0.2882(4) 0.4277(6) 0.98840(18) 0.0504(9) Uani 0.70 1 d PU A 1
N1A N 0.2455(5) 0.6152(7) 0.9735(2) 0.0497(10) Uani 0.70 1 d PU A 1
C7A C 0.2912(11) 0.7067(17) 0.9260(5) 0.043(2) Uani 0.70 1 d PU A 1
C8A C 0.2380(10) 0.9127(16) 0.9080(4) 0.0454(18) Uani 0.70 1 d PU A 1
F5A F 0.1418(12) 1.000(2) 0.9307(7) 0.0589(18) Uani 0.70 1 d PU A 1
F1B F 0.0430(12) 0.648(3) 1.0561(7) 0.056(3) Uani 0.30 1 d PU B 2
F2B F 0.021(4) 0.395(5) 1.1373(10) 0.053(6) Uani 0.30 1 d PU B 2
I1B I 0.1326(7) -0.0588(8) 1.1938(2) 0.0766(15) Uani 0.30 1 d P B 2
C1B C 0.2026(8) 0.3991(15) 1.0360(4) 0.032(2) Uani 0.30 1 d PGDU B 2
C2B C 0.1110(10) 0.4646(18) 1.0687(5) 0.039(3) Uani 0.30 1 d PGU B 2
C3B C 0.0938(15) 0.337(3) 1.1151(6) 0.052(4) Uani 0.30 1 d PGU B 2
C4B C 0.1683(19) 0.145(3) 1.1289(7) 0.039(3) Uani 0.30 1 d PGU B 2
C5B C 0.2598(15) 0.0793(19) 1.0962(6) 0.037(3) Uani 0.30 1 d PGU B 2
C6B C 0.2770(8) 0.2064(14) 1.0497(4) 0.0364(10) Uani 0.30 1 d PGU B 2
F3B F 0.322(2) -0.113(2) 1.1051(9) 0.060(3) Uani 0.30 1 d PU B 2
F6A F 0.198(2) 1.220(5) 0.8486(15) 0.047(3) Uani 0.30 1 d PU B 2
I2B I 0.4343(10) 1.0826(16) 0.7649(3) 0.0619(9) Uani 0.30 1 d P B 2
F7B F 0.515(3) 0.645(6) 0.8167(13) 0.071(6) Uani 0.30 1 d PU B 2
F4B F 0.3715(12) 0.1341(16) 1.0201(5) 0.058(2) Uani 0.30 1 d PU B 2
N2B N 0.2153(11) 0.5614(18) 0.9922(4) 0.063(3) Uani 0.30 1 d PDU B 2
N1B N 0.3013(10) 0.511(2) 0.9641(4) 0.062(3) Uani 0.30 1 d PD B 2
C7B C 0.322(2) 0.671(3) 0.9213(8) 0.031(4) Uani 0.30 1 d PGD B 2
C8B C 0.2511(18) 0.864(3) 0.9038(7) 0.033(4) Uani 0.30 1 d PGU B 2
C9B C 0.2776(19) 0.984(2) 0.8576(8) 0.0465(17) Uani 0.30 1 d PG B 2
C10B C 0.375(2) 0.910(4) 0.8289(7) 0.039(6) Uani 0.30 1 d PG B 2
C11B C 0.4463(16) 0.718(4) 0.8464(8) 0.034(4) Uani 0.30 1 d PG B 2
C12B C 0.4198(19) 0.598(3) 0.8926(9) 0.039(5) Uani 0.30 1 d PGU B 2
F5B F 0.168(3) 0.958(6) 0.9358(16) 0.056(4) Uani 0.30 1 d PU B 2
F8B F 0.481(2) 0.416(4) 0.9035(11) 0.063(3) Uani 0.30 1 d PU B 2

loop_
_atom_site_aniso_label
_atom_site_aniso_U_11
_atom_site_aniso_U_22
_atom_site_aniso_U_33
_atom_site_aniso_U_23
_atom_site_aniso_U_13
_atom_site_aniso_U_12
I1A 0.0689(4) 0.0539(5) 0.0490(6) 0.0081(4) 0.0214(4) -0.0034(3)
F6B 0.048(5) 0.060(3) 0.076(3) 0.014(2) 0.018(4) 0.016(3)
C9A 0.050(2) 0.031(2) 0.039(3) -0.003(2) 0.003(2) -0.0100(19)
C10A 0.066(6) 0.040(3) 0.032(3) -0.005(3) 0.006(3) -0.014(3)
I2A 0.0828(14) 0.0837(8) 0.0451(7) 0.0105(6) 0.0170(6) -0.0169(6)
F7A 0.063(3) 0.073(3) 0.062(6) -0.017(4) 0.022(4) -0.004(3)
C11A 0.049(4) 0.049(3) 0.044(3) -0.010(3) 0.019(3) 0.003(3)
F8A 0.065(4) 0.055(2) 0.079(5) 0.012(3) 0.031(2) 0.013(2)
C12A 0.035(5) 0.039(3) 0.053(4) -0.001(3) 0.011(3) 0.002(3)
F1A 0.067(3) 0.042(2) 0.068(3) 0.0083(17) 0.023(2) 0.0154(19)
F2A 0.070(5) 0.059(5) 0.081(6) -0.002(4) 0.019(4) 0.006(3)
F3A 0.0620(19) 0.041(3) 0.060(3) 0.011(2) 0.0093(18) 0.017(3)
F4A 0.057(2) 0.062(3) 0.057(2) -0.003(2) 0.0215(16) 0.013(2)
C1A 0.032(2) 0.037(3) 0.036(2) -0.0014(19) 0.0101(18) 0.004(2)
C2A 0.038(3) 0.032(2) 0.042(2) -0.0072(18) 0.0162(19) 0.0101(17)
C3A 0.046(3) 0.033(3) 0.038(3) -0.012(2) 0.020(2) 0.000(2)
C4A 0.052(4) 0.030(3) 0.039(3) -0.002(3) 0.006(3) -0.006(2)
C5A 0.050(3) 0.025(4) 0.039(2) -0.009(2) 0.005(2) -0.004(2)
C6A 0.041(2) 0.036(2) 0.042(2) -0.0071(18) 0.0055(18) 0.0051(17)
N2A 0.060(2) 0.049(2) 0.047(2) 0.0027(17) 0.0228(19) 0.0025(18)
N1A 0.051(3) 0.053(2) 0.049(3) 0.002(2) 0.022(2) 0.001(2)
C7A 0.040(5) 0.046(4) 0.045(3) -0.001(3) 0.013(3) -0.005(3)
C8A 0.053(4) 0.040(3) 0.044(3) -0.013(3) 0.008(3) 0.000(2)
F5A 0.050(5) 0.068(4) 0.062(3) 0.004(3) 0.019(4) 0.010(3)
F1B 0.063(7) 0.049(5) 0.056(5) -0.003(4) 0.012(5) 0.013(5)
F2B 0.068(10) 0.056(11) 0.044(9) -0.015(7) 0.037(8) 0.008(7)
I1B 0.096(3) 0.089(2) 0.0460(13) 0.0134(10) 0.0178(14) -0.0169(12)
C1B 0.032(5) 0.023(4) 0.037(5) -0.004(4) -0.004(4) 0.013(4)
C2B 0.033(5) 0.047(6) 0.044(5) -0.023(4) 0.020(4) 0.003(4)
C3B 0.065(10) 0.054(8) 0.036(7) -0.014(6) 0.004(7) -0.007(6)
C4B 0.041(7) 0.047(7) 0.034(6) -0.029(5) 0.019(5) -0.021(5)
C5B 0.044(6) 0.011(6) 0.057(6) -0.007(4) 0.010(5) 0.004(4)
C6B 0.038(3) 0.032(2) 0.042(2) -0.0072(18) 0.0162(19) 0.0101(17)
F3B 0.073(5) 0.032(7) 0.075(8) 0.017(5) 0.008(5) 0.022(6)
F6A 0.031(7) 0.046(5) 0.068(6) 0.002(4) 0.018(6) 0.011(6)
I2B 0.0684(13) 0.0777(16) 0.0453(13) -0.0032(12) 0.0254(10) -0.0230(17)
F7B 0.086(10) 0.078(7) 0.047(10) -0.028(7) 0.008(7) 0.017(6)
F4B 0.050(4) 0.078(7) 0.054(5) -0.002(5) 0.029(4) 0.014(5)
N2B 0.061(7) 0.083(9) 0.050(7) -0.002(5) 0.026(5) -0.007(6)
N1B 0.062(7) 0.084(9) 0.047(6) 0.006(6) 0.027(5) -0.012(6)
C7B 0.020(9) 0.035(7) 0.037(8) 0.007(6) 0.004(5) 0.006(5)
C8B 0.031(6) 0.034(8) 0.042(6) -0.015(5) 0.025(5) -0.004(5)
C9B 0.049(4) 0.049(3) 0.044(3) -0.010(3) 0.019(3) 0.003(3)
C10B 0.029(8) 0.063(13) 0.030(8) -0.025(7) 0.016(6) -0.016(6)
C11B 0.022(6) 0.039(7) 0.045(9) -0.019(6) 0.020(5) -0.008(5)
C12B 0.022(7) 0.041(6) 0.053(7) -0.013(5) 0.010(5) 0.009(5)
F5B 0.033(7) 0.082(12) 0.058(9) 0.000(8) 0.021(6) 0.027(5)
F8B 0.063(9) 0.054(5) 0.076(10) 0.004(6) 0.026(5) 0.012(6)

loop_
_atom_type_symbol
_atom_type_description
_atom_type_scat_dispersion_real
_atom_type_scat_dispersion_imag
_atom_type_scat_source
C C 0.0033 0.0016 'International Tables Vol C Tables 4.2.6.8 and 6.1.1.4'
N N 0.0061 0.0033 'International Tables Vol C Tables 4.2.6.8 and 6.1.1.4'
F F 0.0171 0.0103 'International Tables Vol C Tables 4.2.6.8 and 6.1.1.4'
I I -0.4742 1.8119 'International Tables Vol C Tables 4.2.6.8 and 6.1.1.4'

loop_
_geom_angle_atom_site_label_1
_geom_angle_atom_site_label_2
_geom_angle_atom_site_label_3
_geom_angle
F6B C9A C10A 115.2(8)
F6B C9A C8A 122.5(9)
C10A C9A C8A 122.3(5)
C11A C10A C9A 116.8(5)
C11A C10A I2A 122.9(7)
C9A C10A I2A 120.3(6)
C12A C11A C10A 122.6(7)
C12A C11A F7A 117.2(10)
C10A C11A F7A 119.9(10)
C11A C12A C7A 120.7(6)
C11A C12A F8A 118.5(8)
C7A C12A F8A 120.7(7)
C2A C1A C6A 120.0
C2A C1A N2A 126.8(3)
C6A C1A N2A 113.2(3)
F1A C2A C3A 117.0(4)
F1A C2A C1A 123.0(4)
C3A C2A C1A 120.0
C2A C3A C4A 120.0
C2A C3A F2A 120.4(7)
C4A C3A F2A 119.6(7)
C5A C4A C3A 120.0
C5A C4A I1A 119.8(3)
C3A C4A I1A 120.1(3)
F3A C5A C6A 119.2(5)
F3A C5A C4A 120.8(5)
C6A C5A C4A 120.0
F4A C6A C5A 118.2(3)
F4A C6A C1A 121.8(3)
C5A C6A C1A 120.0
N1A N2A C1A 115.9(5)
N2A N1A C7A 115.4(6)
C8A C7A C12A 116.9(6)
C8A C7A N1A 115.1(7)
C12A C7A N1A 127.9(7)
F5A C8A C9A 118.9(10)
F5A C8A C7A 120.2(9)
C9A C8A C7A 120.7(7)
C2B C1B C6B 120.0
C2B C1B N2B 112.5(7)
C6B C1B N2B 127.3(7)
F1B C2B C1B 119.7(9)
F1B C2B C3B 120.3(9)
C1B C2B C3B 120.0
F2B C3B C4B 124(2)
F2B C3B C2B 116(2)
C4B C3B C2B 120.0
C3B C4B C5B 120.0
C3B C4B I1B 120.1(8)
C5B C4B I1B 119.7(8)
F3B C5B C6B 118.7(12)
F3B C5B C4B 120.9(12)
C6B C5B C4B 120.0
F4B C6B C5B 116.7(7)
F4B C6B C1B 123.3(7)
C5B C6B C1B 120.0
N1B N2B C1B 113.5(10)
N2B N1B C7B 116.0(13)
C8B C7B C12B 120.0
C8B C7B N1B 128.7(12)
C12B C7B N1B 111.0(12)
F5B C8B C9B 118.3(18)
F5B C8B C7B 121.1(17)
C9B C8B C7B 120.0
C8B C9B C10B 120.0
C8B C9B F6A 112.6(16)
C10B C9B F6A 126.9(16)
C9B C10B C11B 120.0
C9B C10B I2B 124.0(12)
C11B C10B I2B 115.8(12)
F7B C11B C12B 122(2)
F7B C11B C10B 118(2)
C12B C11B C10B 120.0
F8B C12B C11B 116.5(15)
F8B C12B C7B 123.3(15)
C11B C12B C7B 120.0

loop_
_geom_bond_atom_site_label_1
_geom_bond_atom_site_label_2
_geom_bond_distance
I1A C4A 2.093(4)
F6B C9A 1.234(16)
C9A C10A 1.371(8)
C9A C8A 1.369(7)
C10A C11A 1.366(7)
C10A I2A 2.094(7)
F7A C11A 1.432(16)
C11A C12A 1.357(9)
F8A C12A 1.375(14)
C12A C7A 1.396(9)
F1A C2A 1.331(6)
F2A C3A 1.424(13)
F3A C5A 1.335(6)
F4A C6A 1.306(6)
C1A C2A 1.3900
C1A C6A 1.3900
C1A N2A 1.435(5)
C2A C3A 1.3900
C3A C4A 1.3900
C4A C5A 1.3900
C5A C6A 1.3900
N2A N1A 1.233(6)
N1A C7A 1.423(8)
C7A C8A 1.385(8)
C8A F5A 1.323(13)
F1B C2B 1.306(15)
F2B C3B 1.06(3)
I1B C4B 2.066(10)
C1B C2B 1.3900
C1B C6B 1.3900
C1B N2B 1.456(5)
C2B C3B 1.3900
C3B C4B 1.3900
C4B C5B 1.3900
C5B F3B 1.315(16)
C5B C6B 1.3900
C6B F4B 1.376(13)
F6A C9B 1.63(3)
I2B C10B 2.036(13)
F7B C11B 1.18(4)
N2B N1B 1.244(5)
N1B C7B 1.450(5)
C7B C8B 1.3900
C7B C12B 1.3900
C8B F5B 1.37(3)
C8B C9B 1.3900
C9B C10B 1.3900
C10B C11B 1.3900
C11B C12B 1.3900
C12B F8B 1.26(3)
